data_2212148
loop_
_publ_author_name
'Rademeyer, Melanie'

_publ_section_title
;
 2-Aminopyridinium nitrate
;
_journal_coeditor_code ER2017
_journal_issue 2
_journal_name_full 'Acta Crystallographica Section E'
_journal_page_first o545
_journal_page_last o546
_journal_paper_doi 10.1107/S1600536806055693
_journal_volume 63
_journal_year 2007
_chemical_formula_iupac 'C5 H7 N2 + , N O3 -'
_chemical_formula_moiety 'C5 H7 N2 + , N O3 -'
_chemical_formula_sum 'C5 H7 N3 O3'
_chemical_formula_weight 157.14
_chemical_name_systematic
;
2-Aminopyridinium nitrate
;
_space_group_IT_number 13
_symmetry_cell_setting monoclinic
_symmetry_space_group_name_Hall '-P 2yc'
_symmetry_space_group_name_H-M 'P 1 2/c 1'
_atom_sites_solution_hydrogens geom
_atom_sites_solution_primary direct
_atom_sites_solution_secondary difmap
_audit_creation_method SHELXL97
_cell_angle_alpha 90.00
_cell_angle_beta 115.752(4)
_cell_angle_gamma 90.00
_cell_formula_units_Z 8
_cell_length_a 21.5559(11)
_cell_length_b 3.64730(10)
_cell_length_c 19.4851(8)
_cell_measurement_reflns_used 948
_cell_measurement_temperature 120(2)
_cell_measurement_theta_max 30
_cell_measurement_theta_min 2
_cell_volume 1379.79(11)
_computing_cell_refinement 'CrysAlis CCD'
_computing_data_collection 'CrysAlis CCD (Oxford Diffraction, 2003)'
_computing_data_reduction 'CrysAlis RED (Oxford Diffraction, 2003)'
_computing_molecular_graphics
;
ORTEP-3 for Windows (Farrugia, 1997) and MERCURY (Macrae <i>et al.</i>,
2006)
;
_computing_publication_material 'PLATON (Spek, 2003) and WinGX (Farrugia, 1999)'
_computing_structure_refinement 'SHELXL97 (Sheldrick, 1997)'
_computing_structure_solution 'SHELXS97 (Sheldrick, 1997)'
_diffrn_ambient_temperature 120(2)
_diffrn_detector_area_resol_mean 10
_diffrn_measured_fraction_theta_full 0.990
_diffrn_measured_fraction_theta_max 0.861
_diffrn_measurement_device_type 'Oxford Excalibur2'
_diffrn_measurement_method \w/2\q
_diffrn_radiation_monochromator graphite
_diffrn_radiation_source 'fine-focus sealed tube'
_diffrn_radiation_type MoK\a
_diffrn_radiation_wavelength 0.71073
_diffrn_reflns_av_R_equivalents 0.0173
_diffrn_reflns_av_sigmaI/netI 0.0246
_diffrn_reflns_limit_h_max 31
_diffrn_reflns_limit_h_min -31
_diffrn_reflns_limit_k_max 5
_diffrn_reflns_limit_k_min -5
_diffrn_reflns_limit_l_max 30
_diffrn_reflns_limit_l_min -28
_diffrn_reflns_number 20896
_diffrn_reflns_theta_full 25.00
_diffrn_reflns_theta_max 34.21
_diffrn_reflns_theta_min 4.18
_diffrn_standards_number 0
_exptl_absorpt_coefficient_mu 0.126
_exptl_absorpt_correction_T_max 0.9825
_exptl_absorpt_correction_T_min 0.9491
_exptl_absorpt_correction_type multi-scan
_exptl_absorpt_process_details '(Blessing, 1995)'
_exptl_crystal_colour colourless
_exptl_crystal_density_diffrn 1.513
_exptl_crystal_density_method 'not measured'
_exptl_crystal_description needle
_exptl_crystal_F_000 656
_exptl_crystal_size_max 0.40
_exptl_crystal_size_mid 0.20
_exptl_crystal_size_min 0.15
_refine_diff_density_max 0.411
_refine_diff_density_min -0.303
_refine_ls_extinction_method none
_refine_ls_goodness_of_fit_ref 1.046
_refine_ls_hydrogen_treatment mixed
_refine_ls_matrix_type full
_refine_ls_number_parameters 207
_refine_ls_number_reflns 4939
_refine_ls_number_restraints 0
_refine_ls_restrained_S_all 1.046
_refine_ls_R_factor_all 0.0647
_refine_ls_R_factor_gt 0.0400
_refine_ls_shift/su_max 0.000
_refine_ls_shift/su_mean 0.000
_refine_ls_structure_factor_coef Fsqd
_refine_ls_weighting_details 'calc w = 1/[\s^2^(Fo^2^)+(0.0641P)^2^+0.2988P] where P=(Fo^2^+2Fc^2^)/3'
_refine_ls_weighting_scheme calc
_refine_ls_wR_factor_gt 0.1099
_refine_ls_wR_factor_ref 0.1217
_reflns_number_gt 3460
_reflns_number_total 4939
_reflns_threshold_expression I>2\s(I)
_cod_data_source_file er2017.cif
_cod_data_source_block I
_cod_original_cell_volume 1379.79(10)
_cod_original_sg_symbol_H-M 'P 2/c'
_cod_database_code 2212148

loop_
_symmetry_equiv_pos_as_xyz
'x, y, z'
'-x, y, -z+1/2'
'-x, -y, -z'
'x, -y, z-1/2'

loop_
_atom_site_type_symbol
_atom_site_label
_atom_site_fract_x
_atom_site_fract_y
_atom_site_fract_z
_atom_site_U_iso_or_equiv
_atom_site_adp_type
_atom_site_calc_flag
_atom_site_refinement_flags
_atom_site_occupancy
N N2 0.21685(5) 0.7605(3) 0.44255(5) 0.0232(2) Uani d . 1
H H2A 0.2132 0.6850 0.3991 0.028 Uiso calc R 1
H H2B 0.2556 0.7433 0.4823 0.028 Uiso calc R 1
N N4 0.28548(5) 0.2903(3) 0.22943(6) 0.0261(2) Uani d . 1
H H4A 0.2901 0.3560 0.1895 0.031 Uiso calc R 1
H H4B 0.2465 0.3174 0.2311 0.031 Uiso calc R 1
H H3A 0.4017(8) 0.195(4) 0.2444(9) 0.031(4) Uiso d . 1
H H1A 0.1000(8) 0.839(5) 0.3399(9) 0.034(4) Uiso d . 1
O O5 0.07779(4) 0.5833(3) 0.24849(5) 0.0280(2) Uani d . 1
N N1 0.10231(5) 0.9280(3) 0.38510(5) 0.01788(18) Uani d . 1
N N6 0.12834(5) 0.4795(3) 0.23775(5) 0.02012(19) Uani d . 1
C C5 0.16261(6) 0.9039(3) 0.44829(6) 0.0176(2) Uani d . 1
O O6 0.12076(5) 0.3578(3) 0.17551(5) 0.0291(2) Uani d . 1
C C2 0.04407(6) 1.1934(3) 0.45110(6) 0.0217(2) Uani d . 1
H H2 0.0043 1.2898 0.4516 0.026 Uiso calc R 1
C C3 0.10593(6) 1.1731(3) 0.51847(6) 0.0220(2) Uani d . 1
H H3 0.1070 1.2551 0.5641 0.026 Uiso calc R 1
C C4 0.16429(6) 1.0348(3) 0.51749(6) 0.0209(2) Uani d . 1
H H4 0.2050 1.0264 0.5621 0.025 Uiso calc R 1
C C1 0.04402(6) 1.0682(3) 0.38525(6) 0.0208(2) Uani d . 1
H H1 0.0038 1.0789 0.3401 0.025 Uiso calc R 1
O O4 0.18725(5) 0.5006(4) 0.29127(6) 0.0528(4) Uani d . 1
N N3 0.39917(5) 0.1076(3) 0.28445(5) 0.01796(18) Uani d . 1
C C10 0.33863(6) 0.1468(3) 0.28865(6) 0.0184(2) Uani d . 1
C C9 0.33569(6) 0.0333(3) 0.35649(7) 0.0229(2) Uani d . 1
H H9 0.2951 0.0597 0.3619 0.027 Uiso calc R 1
C C7 0.45429(6) -0.1560(3) 0.40664(6) 0.0230(2) Uani d . 1
H H7 0.4930 -0.2599 0.4456 0.028 Uiso calc R 1
C C8 0.39264(7) -0.1154(3) 0.41411(6) 0.0240(2) Uani d . 1
H H8 0.3906 -0.1904 0.4587 0.029 Uiso calc R 1
C C6 0.45608(6) -0.0401(3) 0.34132(6) 0.0209(2) Uani d . 1
H H6 0.4965 -0.0621 0.3355 0.025 Uiso calc R 1
O O1 0.37945(5) 0.6265(3) 0.05292(5) 0.0315(2) Uani d . 1
O O2 0.42056(4) 0.5031(3) 0.17353(5) 0.0272(2) Uani d . 1
N N5 0.37156(5) 0.5033(3) 0.10757(5) 0.0212(2) Uani d . 1
O O3 0.31433(5) 0.3739(3) 0.09833(5) 0.0344(2) Uani d . 1

loop_
_atom_site_aniso_label
_atom_site_aniso_U_11
_atom_site_aniso_U_22
_atom_site_aniso_U_33
_atom_site_aniso_U_12
_atom_site_aniso_U_13
_atom_site_aniso_U_23
N2 0.0203(4) 0.0300(5) 0.0186(4) 0.0041(4) 0.0078(3) -0.0005(4)
N4 0.0211(4) 0.0355(6) 0.0233(4) 0.0050(4) 0.0111(4) 0.0035(4)
O5 0.0189(4) 0.0422(5) 0.0222(4) 0.0042(4) 0.0082(3) -0.0067(4)
N1 0.0197(4) 0.0198(4) 0.0140(4) -0.0015(4) 0.0072(3) -0.0002(3)
N6 0.0204(4) 0.0239(5) 0.0174(4) 0.0013(4) 0.0093(3) -0.0004(3)
C5 0.0196(5) 0.0167(4) 0.0161(4) -0.0007(4) 0.0073(4) 0.0015(4)
O6 0.0339(5) 0.0371(5) 0.0187(4) 0.0002(4) 0.0137(3) -0.0055(3)
C2 0.0229(5) 0.0182(5) 0.0272(5) 0.0017(4) 0.0138(4) 0.0013(4)
C3 0.0300(6) 0.0194(5) 0.0194(5) -0.0004(5) 0.0133(4) -0.0021(4)
C4 0.0238(5) 0.0209(5) 0.0157(4) 0.0012(4) 0.0065(4) -0.0004(4)
C1 0.0185(5) 0.0206(5) 0.0217(5) 0.0003(4) 0.0072(4) 0.0020(4)
O4 0.0186(4) 0.1047(11) 0.0279(5) 0.0104(5) 0.0033(4) -0.0258(6)
N3 0.0190(4) 0.0204(4) 0.0166(4) -0.0013(4) 0.0097(3) -0.0016(3)
C10 0.0201(5) 0.0181(5) 0.0196(4) -0.0015(4) 0.0109(4) -0.0033(4)
C9 0.0253(5) 0.0251(5) 0.0238(5) -0.0024(5) 0.0160(4) -0.0012(4)
C7 0.0257(5) 0.0188(5) 0.0194(5) -0.0005(4) 0.0052(4) -0.0013(4)
C8 0.0337(6) 0.0221(5) 0.0186(5) -0.0040(5) 0.0135(4) -0.0009(4)
C6 0.0186(5) 0.0207(5) 0.0234(5) -0.0005(4) 0.0093(4) -0.0035(4)
O1 0.0376(5) 0.0402(5) 0.0216(4) -0.0024(4) 0.0176(4) 0.0044(4)
O2 0.0213(4) 0.0400(5) 0.0176(4) -0.0073(4) 0.0061(3) 0.0014(3)
N5 0.0228(4) 0.0250(5) 0.0171(4) -0.0017(4) 0.0098(3) -0.0015(3)
O3 0.0236(4) 0.0568(6) 0.0216(4) -0.0145(4) 0.0087(3) -0.0041(4)

loop_
_atom_type_symbol
_atom_type_description
_atom_type_scat_dispersion_real
_atom_type_scat_dispersion_imag
_atom_type_scat_source
C C 0.0033 0.0016 'International Tables Vol C Tables 4.2.6.8 and 6.1.1.4'
H H 0.0000 0.0000 'International Tables Vol C Tables 4.2.6.8 and 6.1.1.4'
N N 0.0061 0.0033 'International Tables Vol C Tables 4.2.6.8 and 6.1.1.4'
O O 0.0106 0.0060 'International Tables Vol C Tables 4.2.6.8 and 6.1.1.4'

loop_
_geom_angle_atom_site_label_1
_geom_angle_atom_site_label_2
_geom_angle_atom_site_label_3
_geom_angle
C5 N2 H2A 120.0
C5 N2 H2B 120.0
H2A N2 H2B 120.0
C10 N4 H4A 120.0
C10 N4 H4B 120.0
H4A N4 H4B 120.0
C5 N1 C1 123.21(9)
C5 N1 H1A 118.7(10)
C1 N1 H1A 118.1(10)
O6 N6 O4 119.74(10)
O6 N6 O5 121.26(10)
O4 N6 O5 119.00(9)
N2 C5 N1 118.85(9)
N2 C5 C4 123.59(10)
N1 C5 C4 117.56(10)
C1 C2 C3 118.24(10)
C1 C2 H2 120.9
C3 C2 H2 120.9
C4 C3 C2 120.80(10)
C4 C3 H3 119.6
C2 C3 H3 119.6
C3 C4 C5 119.75(10)
C3 C4 H4 120.1
C5 C4 H4 120.1
N1 C1 C2 120.44(10)
N1 C1 H1 119.8
C2 C1 H1 119.8
C10 N3 C6 123.17(9)
C10 N3 H3A 117.1(11)
C6 N3 H3A 119.6(11)
N4 C10 N3 118.68(9)
N4 C10 C9 123.73(10)
N3 C10 C9 117.59(10)
C8 C9 C10 119.75(10)
C8 C9 H9 120.1
C10 C9 H9 120.1
C6 C7 C8 118.52(10)
C6 C7 H7 120.7
C8 C7 H7 120.7
C9 C8 C7 120.61(10)
C9 C8 H8 119.7
C7 C8 H8 119.7
N3 C6 C7 120.36(10)
N3 C6 H6 119.8
C7 C6 H6 119.8
O1 N5 O3 120.47(10)
O1 N5 O2 120.79(10)
O3 N5 O2 118.75(9)

loop_
_geom_bond_atom_site_label_1
_geom_bond_atom_site_label_2
_geom_bond_distance
N2 C5 1.3292(14)
N2 H2A 0.8600
N2 H2B 0.8600
N4 C10 1.3301(15)
N4 H4A 0.8600
N4 H4B 0.8600
O5 N6 1.2540(12)
N1 C5 1.3501(13)
N1 C1 1.3577(14)
N1 H1A 0.920(16)
N6 O6 1.2338(12)
N6 O4 1.2470(13)
C5 C4 1.4159(14)
C2 C1 1.3616(15)
C2 C3 1.4092(16)
C2 H2 0.9300
C3 C4 1.3631(16)
C3 H3 0.9300
C4 H4 0.9300
C1 H1 0.9300
N3 C10 1.3503(13)
N3 C6 1.3571(14)
N3 H3A 0.866(16)
C10 C9 1.4125(15)
C9 C8 1.3653(17)
C9 H9 0.9300
C7 C6 1.3573(16)
C7 C8 1.4061(17)
C7 H7 0.9300
C8 H8 0.9300
C6 H6 0.9300
O1 N5 1.2339(12)
O2 N5 1.2600(12)
N5 O3 1.2585(13)

loop_
_geom_hbond_atom_site_label_D
_geom_hbond_atom_site_label_H
_geom_hbond_atom_site_label_A
_geom_hbond_site_symmetry_A
_geom_hbond_distance_DH
_geom_hbond_distance_HA
_geom_hbond_distance_DA
_geom_hbond_angle_DHA
N3 H3A O2 . 0.866(16) 1.956(16) 2.7983(13) 164(2)
N4 H4B O4 . 0.86 2.18 2.9564(14) 150
N4 H4A O3 . 0.86 2.06 2.8959(13) 164
N1 H1A O5 . 0.920(16) 1.878(16) 2.7790(13) 166(2)
N2 H2A O4 . 0.86 2.04 2.8915(14) 170
N2 H2B O3 4_566 0.86 2.10 2.8856(13) 152
N4 H4B O6 . 0.86 2.45 3.2450(14) 154

loop_
_geom_torsion_atom_site_label_1
_geom_torsion_atom_site_label_2
_geom_torsion_atom_site_label_3
_geom_torsion_atom_site_label_4
_geom_torsion
C1 N1 C5 N2 179.64(10)
C1 N1 C5 C4 -0.41(16)
C1 C2 C3 C4 0.58(17)
C2 C3 C4 C5 -1.08(17)
N2 C5 C4 C3 -179.06(11)
N1 C5 C4 C3 0.98(16)
C5 N1 C1 C2 -0.09(17)
C3 C2 C1 N1 0.01(16)
C6 N3 C10 N4 -179.08(11)
C6 N3 C10 C9 1.19(16)
N4 C10 C9 C8 179.21(12)
N3 C10 C9 C8 -1.08(17)
C10 C9 C8 C7 0.12(18)
C6 C7 C8 C9 0.78(18)
C10 N3 C6 C7 -0.30(17)
C8 C7 C6 N3 -0.71(17)
